data_7055702
loop_
_publ_author_name
'Fitts, Lacey S.'
'Bierschenk, Eric J.'
'Hanusa, Timothy P.'
'Rheingold, Arnold L.'
'Pink, Maren'
'Young, Victor G.'

_publ_section_title
;
 Selective modification of the metal coordination environment in heavy
 alkaline--earth iodide complexes
;
_journal_issue 10
_journal_name_full 'New J. Chem.'
_journal_page_first 8229
_journal_paper_doi 10.1039/C6NJ01713D
_journal_volume 40
_journal_year 2016
_chemical_formula_moiety 'C36 H80 Ca I2 N8 O4'
_chemical_formula_sum 'C36 H80 Ca I2 N8 O4'
_chemical_formula_weight 982.96
_chemical_name_common 03115
_chemical_name_systematic
; 
 ? 
;
_space_group_IT_number 15
_symmetry_cell_setting monoclinic
_symmetry_space_group_name_Hall '-C 2yc'
_symmetry_space_group_name_H-M 'C 1 2/c 1'
_atom_sites_solution_hydrogens geom
_atom_sites_solution_primary direct
_atom_sites_solution_secondary difmap
_audit_creation_method SHELXL-97
_audit_update_record
;
2016-05-30 deposited with the CCDC.
2016-07-26 downloaded from the CCDC.
;
_cell_angle_alpha 90.00
_cell_angle_beta 99.274(2)
_cell_angle_gamma 90.00
_cell_formula_units_Z 4
_cell_length_a 16.066(2)
_cell_length_b 19.561(2)
_cell_length_c 15.994(2)
_cell_measurement_reflns_used 2017
_cell_measurement_temperature 173(2)
_cell_measurement_theta_max 27.53
_cell_measurement_theta_min 1.97
_cell_volume 4960.7(10)
_computing_cell_refinement 'SAINT, Bruker'
_computing_data_collection 'SMART, Bruker'
_computing_data_reduction 'SAINT, Bruker'
_computing_molecular_graphics 'SHELXTL, Bruker'
_computing_structure_refinement SHELXL-97
_computing_structure_solution SIR97
_diffrn_ambient_temperature 173(2)
_diffrn_measured_fraction_theta_full 0.991
_diffrn_measured_fraction_theta_max 0.991
_diffrn_measurement_device_type 'Bruker SMART Platform CCD'
_diffrn_measurement_method 'area detector, omega scans'
_diffrn_radiation_monochromator graphite
_diffrn_radiation_source 'normal-focus sealed tube'
_diffrn_radiation_type MoK\a
_diffrn_radiation_wavelength 0.71073
_diffrn_reflns_av_R_equivalents 0.0318
_diffrn_reflns_av_sigmaI/netI 0.0231
_diffrn_reflns_limit_h_max 20
_diffrn_reflns_limit_h_min -20
_diffrn_reflns_limit_k_max 25
_diffrn_reflns_limit_k_min -25
_diffrn_reflns_limit_l_max 20
_diffrn_reflns_limit_l_min -20
_diffrn_reflns_number 26985
_diffrn_reflns_theta_full 27.53
_diffrn_reflns_theta_max 27.53
_diffrn_reflns_theta_min 1.97
_exptl_absorpt_coefficient_mu 1.411
_exptl_absorpt_correction_T_max 1.000000
_exptl_absorpt_correction_T_min 0.883840
_exptl_absorpt_correction_type multi-scan
_exptl_absorpt_process_details 'SADABS, R. Blessing, 1995'
_exptl_crystal_colour colorless
_exptl_crystal_density_diffrn 1.316
_exptl_crystal_density_method 'not measured'
_exptl_crystal_description block
_exptl_crystal_F_000 2040
_exptl_crystal_recrystallization_method 'From the Melt'
_exptl_crystal_size_max 0.29
_exptl_crystal_size_mid 0.27
_exptl_crystal_size_min 0.24
_refine_diff_density_max 0.703
_refine_diff_density_min -0.437
_refine_diff_density_rms 0.064
_refine_ls_extinction_method none
_refine_ls_goodness_of_fit_ref 1.017
_refine_ls_hydrogen_treatment riding
_refine_ls_matrix_type full
_refine_ls_number_parameters 249
_refine_ls_number_reflns 5667
_refine_ls_number_restraints 3
_refine_ls_restrained_S_all 1.017
_refine_ls_R_factor_all 0.0331
_refine_ls_R_factor_gt 0.0254
_refine_ls_shift/su_max 0.003
_refine_ls_shift/su_mean 0.000
_refine_ls_structure_factor_coef Fsqd
_refine_ls_weighting_details 'calc w=1/[\s^2^(Fo^2^)+(0.0338P)^2^+4.7446P] where P=(Fo^2^+2Fc^2^)/3'
_refine_ls_weighting_scheme calc
_refine_ls_wR_factor_gt 0.0629
_refine_ls_wR_factor_ref 0.0681
_reflns_number_gt 4824
_reflns_number_total 5667
_reflns_threshold_expression >2sigma(I)
_cod_data_source_file c6nj01713d2.cif
_cod_data_source_block 03115
_cod_depositor_comments 'Adding full bibliography for 7055702--7055705.cif.'
_cod_original_cell_volume 4961(1)
_cod_original_sg_symbol_H-M C2/c
_cod_database_code 7055702

loop_
_symmetry_equiv_pos_as_xyz
'x, y, z'
'-x, y, -z+1/2'
'x+1/2, y+1/2, z'
'-x+1/2, y+1/2, -z+1/2'
'-x, -y, -z'
'x, -y, z-1/2'
'-x+1/2, -y+1/2, -z'
'x+1/2, -y+1/2, z-1/2'

loop_
_atom_site_label
_atom_site_type_symbol
_atom_site_fract_x
_atom_site_fract_y
_atom_site_fract_z
_atom_site_U_iso_or_equiv
_atom_site_adp_type
_atom_site_occupancy
_atom_site_symmetry_multiplicity
_atom_site_calc_flag
_atom_site_refinement_flags
_atom_site_disorder_assembly
_atom_site_disorder_group
Ca1 Ca 0.5000 0.69574(3) 0.7500 0.02746(11) Uani 1 2 d S . .
I1 I 0.466873(9) 0.716955(7) 0.547860(8) 0.04052(6) Uani 1 1 d . . .
O1 O 0.35797(8) 0.68783(8) 0.75389(9) 0.0402(3) Uani 1 1 d . . .
O2 O 0.5000 0.57937(10) 0.7500 0.0370(4) Uani 1 2 d S . .
O3 O 0.5000 0.81234(11) 0.7500 0.0470(5) Uani 1 2 d S . .
N1 N 0.25444(11) 0.66522(9) 0.83224(10) 0.0377(4) Uani 1 1 d D . .
N2 N 0.22670(11) 0.72799(11) 0.70593(13) 0.0470(5) Uani 1 1 d . . .
N3 N 0.47293(11) 0.48080(9) 0.67658(11) 0.0368(4) Uani 1 1 d . . .
N4 N 0.45843(17) 0.91194(10) 0.80376(13) 0.0593(6) Uani 1 1 d . . .
C1 C 0.28339(12) 0.69384(10) 0.76333(13) 0.0338(4) Uani 1 1 d . A .
C2 C 0.5000 0.51555(14) 0.7500 0.0319(5) Uani 1 2 d S . .
C3 C 0.5000 0.87530(16) 0.7500 0.0435(7) Uani 1 2 d S . .
C4 C 0.31052(15) 0.61487(13) 0.88195(15) 0.0503(6) Uani 1 1 d . A .
H4A H 0.2967 0.6125 0.9400 0.060 Uiso 1 1 calc R . .
H4B H 0.3696 0.6306 0.8864 0.060 Uiso 1 1 calc R . .
C5 C 0.3032(2) 0.54517(15) 0.8439(2) 0.0710(8) Uani 1 1 d . . .
H5A H 0.3400 0.5136 0.8803 0.107 Uiso 1 1 calc R A .
H5B H 0.3201 0.5466 0.7877 0.107 Uiso 1 1 calc R . .
H5C H 0.2446 0.5295 0.8385 0.107 Uiso 1 1 calc R . .
C6 C 0.1974(4) 0.7038(3) 0.8784(4) 0.0534(13) Uani 0.739(13) 1 d PD A 1
H6A H 0.1753 0.7439 0.8441 0.064 Uiso 0.739(13) 1 calc PR A 1
H6B H 0.2300 0.7209 0.9322 0.064 Uiso 0.739(13) 1 calc PR A 1
C7 C 0.1237(4) 0.6613(4) 0.8981(5) 0.0768(19) Uani 0.739(13) 1 d PD A 1
H7A H 0.0888 0.6891 0.9299 0.115 Uiso 0.739(13) 1 calc PR A 1
H7B H 0.1451 0.6214 0.9320 0.115 Uiso 0.739(13) 1 calc PR A 1
H7C H 0.0895 0.6460 0.8450 0.115 Uiso 0.739(13) 1 calc PR A 1
C6' C 0.2248(12) 0.7142(7) 0.8903(11) 0.0534(13) Uani 0.261(13) 1 d PD A 5
H6C H 0.2034 0.7557 0.8586 0.064 Uiso 0.261(13) 1 calc PR A 5
H6D H 0.2725 0.7278 0.9343 0.064 Uiso 0.261(13) 1 calc PR A 5
C7' C 0.1553(12) 0.6836(10) 0.9324(12) 0.0768(19) Uani 0.261(13) 1 d PD A 5
H7D H 0.1374 0.7170 0.9716 0.115 Uiso 0.261(13) 1 calc PR A 5
H7E H 0.1764 0.6424 0.9637 0.115 Uiso 0.261(13) 1 calc PR A 5
H7F H 0.1072 0.6716 0.8890 0.115 Uiso 0.261(13) 1 calc PR A 5
C8 C 0.25728(19) 0.76417(19) 0.6358(2) 0.0740(10) Uani 1 1 d . A .
H8A H 0.2324 0.7426 0.5815 0.089 Uiso 1 1 calc R . .
H8B H 0.3193 0.7591 0.6423 0.089 Uiso 1 1 calc R . .
C9 C 0.2356(2) 0.83855(17) 0.6326(2) 0.0817(10) Uani 1 1 d . . .
H9A H 0.2567 0.8599 0.5847 0.123 Uiso 1 1 calc R A .
H9B H 0.2618 0.8606 0.6854 0.123 Uiso 1 1 calc R . .
H9C H 0.1742 0.8440 0.6257 0.123 Uiso 1 1 calc R . .
C10 C 0.13828(15) 0.70818(14) 0.68762(19) 0.0556(6) Uani 1 1 d . A .
H10A H 0.1061 0.7433 0.6513 0.067 Uiso 1 1 calc R . .
H10B H 0.1150 0.7055 0.7412 0.067 Uiso 1 1 calc R . .
C11 C 0.1283(3) 0.64038(18) 0.6435(3) 0.1024(14) Uani 1 1 d . . .
H11A H 0.0683 0.6287 0.6305 0.154 Uiso 1 1 calc R A .
H11B H 0.1581 0.6052 0.6805 0.154 Uiso 1 1 calc R . .
H11C H 0.1520 0.6429 0.5909 0.154 Uiso 1 1 calc R . .
C12 C 0.43783(15) 0.52184(12) 0.60148(14) 0.0441(5) Uani 1 1 d . . .
H12A H 0.4402 0.4944 0.5499 0.053 Uiso 1 1 calc R . .
H12B H 0.4738 0.5626 0.5990 0.053 Uiso 1 1 calc R . .
C13 C 0.34808(16) 0.54498(14) 0.60086(17) 0.0577(6) Uani 1 1 d . . .
H13A H 0.3283 0.5701 0.5484 0.087 Uiso 1 1 calc R . .
H13B H 0.3457 0.5748 0.6496 0.087 Uiso 1 1 calc R . .
H13C H 0.3120 0.5050 0.6041 0.087 Uiso 1 1 calc R . .
C14 C 0.50254(15) 0.41263(11) 0.65664(14) 0.0441(5) Uani 1 1 d . . .
H14A H 0.5424 0.3955 0.7059 0.053 Uiso 1 1 calc R . .
H14B H 0.5335 0.4164 0.6081 0.053 Uiso 1 1 calc R . .
C15 C 0.43149(19) 0.36129(13) 0.63500(17) 0.0589(7) Uani 1 1 d . . .
H15A H 0.4549 0.3170 0.6219 0.088 Uiso 1 1 calc R . .
H15B H 0.3922 0.3775 0.5857 0.088 Uiso 1 1 calc R . .
H15C H 0.4016 0.3562 0.6834 0.088 Uiso 1 1 calc R . .
C16 C 0.5016(3) 0.97046(15) 0.84899(19) 0.0795(10) Uani 1 1 d . . .
H16A H 0.4590 1.0019 0.8659 0.095 Uiso 1 1 calc R . .
H16B H 0.5329 0.9956 0.8102 0.095 Uiso 1 1 calc R . .
C17 C 0.5617(3) 0.9498(2) 0.9260(3) 0.1180(16) Uani 1 1 d . . .
H17A H 0.5904 0.9904 0.9524 0.177 Uiso 1 1 calc R . .
H17B H 0.6034 0.9180 0.9098 0.177 Uiso 1 1 calc R . .
H17C H 0.5306 0.9275 0.9663 0.177 Uiso 1 1 calc R . .
C18 C 0.40059(19) 0.87395(14) 0.84820(18) 0.0615(7) Uani 1 1 d . . .
H18A H 0.4311 0.8584 0.9037 0.074 Uiso 1 1 calc R . .
H18B H 0.3802 0.8329 0.8148 0.074 Uiso 1 1 calc R . .
C19 C 0.3259(2) 0.9170(2) 0.8621(2) 0.0850(11) Uani 1 1 d . . .
H19A H 0.2856 0.8885 0.8864 0.127 Uiso 1 1 calc R . .
H19B H 0.2984 0.9358 0.8078 0.127 Uiso 1 1 calc R . .
H19C H 0.3452 0.9545 0.9011 0.127 Uiso 1 1 calc R . .

loop_
_atom_site_aniso_label
_atom_site_aniso_U_11
_atom_site_aniso_U_22
_atom_site_aniso_U_33
_atom_site_aniso_U_23
_atom_site_aniso_U_13
_atom_site_aniso_U_12
Ca1 0.0235(2) 0.0291(2) 0.0296(2) 0.000 0.00379(19) 0.000
I1 0.04346(9) 0.04817(9) 0.02911(8) 0.00538(5) 0.00343(6) -0.00094(6)
O1 0.0244(7) 0.0509(9) 0.0448(8) 0.0052(7) 0.0044(6) 0.0008(6)
O2 0.0377(10) 0.0301(10) 0.0428(11) 0.000 0.0055(8) 0.000
O3 0.0636(15) 0.0300(11) 0.0509(13) 0.000 0.0198(11) 0.000
N1 0.0346(8) 0.0451(10) 0.0337(8) 0.0029(7) 0.0067(7) 0.0023(7)
N2 0.0281(9) 0.0676(13) 0.0460(11) 0.0192(9) 0.0085(8) 0.0097(8)
N3 0.0430(9) 0.0328(8) 0.0346(9) -0.0007(7) 0.0060(7) -0.0027(7)
N4 0.0980(18) 0.0349(10) 0.0483(11) -0.0031(8) 0.0222(11) 0.0073(11)
C1 0.0279(9) 0.0363(10) 0.0368(10) -0.0010(8) 0.0039(8) -0.0004(8)
C2 0.0284(12) 0.0317(13) 0.0369(14) 0.000 0.0094(11) 0.000
C3 0.061(2) 0.0346(15) 0.0341(15) 0.000 0.0052(14) 0.000
C4 0.0407(12) 0.0626(15) 0.0459(12) 0.0182(11) 0.0017(10) -0.0005(11)
C5 0.077(2) 0.0556(16) 0.081(2) 0.0195(15) 0.0155(16) 0.0177(14)
C6 0.068(4) 0.055(2) 0.042(2) -0.0045(14) 0.022(3) 0.007(2)
C7 0.071(4) 0.093(4) 0.078(4) 0.022(3) 0.046(3) 0.016(3)
C6' 0.068(4) 0.055(2) 0.042(2) -0.0045(14) 0.022(3) 0.007(2)
C7' 0.071(4) 0.093(4) 0.078(4) 0.022(3) 0.046(3) 0.016(3)
C8 0.0508(15) 0.111(2) 0.0650(18) 0.0464(18) 0.0249(13) 0.0310(16)
C9 0.094(2) 0.079(2) 0.0661(19) 0.0189(16) -0.0064(17) -0.0330(19)
C10 0.0320(11) 0.0677(17) 0.0627(16) 0.0140(12) -0.0056(11) 0.0052(11)
C11 0.091(3) 0.071(2) 0.126(3) -0.003(2) -0.040(2) -0.0031(19)
C12 0.0522(13) 0.0446(12) 0.0344(10) 0.0037(9) 0.0033(9) -0.0062(10)
C13 0.0503(14) 0.0619(16) 0.0562(14) 0.0126(12) -0.0060(11) -0.0065(12)
C14 0.0525(13) 0.0406(11) 0.0430(12) -0.0068(9) 0.0189(10) 0.0008(10)
C15 0.0764(18) 0.0443(13) 0.0595(15) -0.0160(11) 0.0220(13) -0.0134(12)
C16 0.136(3) 0.0465(15) 0.0601(17) -0.0165(13) 0.0276(19) 0.0026(17)
C17 0.125(4) 0.110(3) 0.107(3) -0.037(3) -0.016(3) 0.014(3)
C18 0.0736(18) 0.0565(15) 0.0581(15) 0.0051(12) 0.0218(14) 0.0209(13)
C19 0.083(2) 0.100(3) 0.070(2) -0.0139(18) 0.0059(17) 0.043(2)

loop_
_atom_type_symbol
_atom_type_description
_atom_type_scat_dispersion_real
_atom_type_scat_dispersion_imag
_atom_type_scat_source
C C 0.0033 0.0016 'International Tables Vol C Tables 4.2.6.8 and 6.1.1.4'
H H 0.0000 0.0000 'International Tables Vol C Tables 4.2.6.8 and 6.1.1.4'
N N 0.0061 0.0033 'International Tables Vol C Tables 4.2.6.8 and 6.1.1.4'
O O 0.0106 0.0060 'International Tables Vol C Tables 4.2.6.8 and 6.1.1.4'
Ca Ca 0.2262 0.3064 'International Tables Vol C Tables 4.2.6.8 and 6.1.1.4'
I I -0.4742 1.8119 'International Tables Vol C Tables 4.2.6.8 and 6.1.1.4'

loop_
_geom_angle_atom_site_label_1
_geom_angle_atom_site_label_2
_geom_angle_atom_site_label_3
_geom_angle
_geom_angle_site_symmetry_1
_geom_angle_site_symmetry_3
O2 Ca1 O3 180.000(1) . .
O2 Ca1 O1 86.14(4) . 2_656
O3 Ca1 O1 93.86(4) . 2_656
O2 Ca1 O1 86.14(4) . .
O3 Ca1 O1 93.86(4) . .
O1 Ca1 O1 172.28(8) 2_656 .
O2 Ca1 I1 97.411(10) . 2_656
O3 Ca1 I1 82.589(10) . 2_656
O1 Ca1 I1 91.82(4) 2_656 2_656
O1 Ca1 I1 89.18(4) . 2_656
O2 Ca1 I1 97.411(10) . .
O3 Ca1 I1 82.589(10) . .
O1 Ca1 I1 89.18(4) 2_656 .
O1 Ca1 I1 91.82(4) . .
I1 Ca1 I1 165.178(19) 2_656 .
C1 O1 Ca1 169.22(15) . .
C2 O2 Ca1 180.000(1) . .
C3 O3 Ca1 180.000(1) . .
C1 N1 C6' 115.2(7) . .
C1 N1 C6 120.6(3) . .
C1 N1 C4 116.41(17) . .
C6' N1 C4 109.1(9) . .
C6 N1 C4 116.5(3) . .
C1 N2 C10 122.05(19) . .
C1 N2 C8 118.68(19) . .
C10 N2 C8 114.1(2) . .
C2 N3 C14 124.70(18) . .
C2 N3 C12 117.07(18) . .
C14 N3 C12 114.28(17) . .
C3 N4 C18 116.8(2) . .
C3 N4 C16 118.5(2) . .
C18 N4 C16 116.4(2) . .
O1 C1 N2 121.38(19) . .
O1 C1 N1 121.05(18) . .
N2 C1 N1 117.56(17) . .
O2 C2 N3 119.84(12) . .
O2 C2 N3 119.84(12) . 2_656
N3 C2 N3 120.3(2) . 2_656
O3 C3 N4 121.48(14) . 2_656
O3 C3 N4 121.48(14) . .
N4 C3 N4 117.0(3) 2_656 .
N1 C4 C5 112.9(2) . .
N1 C4 H4A 109.0 . .
C5 C4 H4A 109.0 . .
N1 C4 H4B 109.0 . .
C5 C4 H4B 109.0 . .
H4A C4 H4B 107.8 . .
C4 C5 H5A 109.5 . .
C4 C5 H5B 109.5 . .
H5A C5 H5B 109.5 . .
C4 C5 H5C 109.5 . .
H5A C5 H5C 109.5 . .
H5B C5 H5C 109.5 . .
N1 C6 C7 113.1(4) . .
N1 C6 H6A 109.0 . .
C7 C6 H6A 109.0 . .
N1 C6 H6B 109.0 . .
C7 C6 H6B 109.0 . .
H6A C6 H6B 107.8 . .
N1 C6' C7' 111.1(10) . .
N1 C6' H6C 109.4 . .
C7' C6' H6C 109.4 . .
N1 C6' H6D 109.4 . .
C7' C6' H6D 109.4 . .
H6C C6' H6D 108.0 . .
N2 C8 C9 112.9(3) . .
N2 C8 H8A 109.0 . .
C9 C8 H8A 109.0 . .
N2 C8 H8B 109.0 . .
C9 C8 H8B 109.0 . .
H8A C8 H8B 107.8 . .
C8 C9 H9A 109.5 . .
C8 C9 H9B 109.5 . .
H9A C9 H9B 109.5 . .
C8 C9 H9C 109.5 . .
H9A C9 H9C 109.5 . .
H9B C9 H9C 109.5 . .
N2 C10 C11 110.9(3) . .
N2 C10 H10A 109.5 . .
C11 C10 H10A 109.5 . .
N2 C10 H10B 109.5 . .
C11 C10 H10B 109.5 . .
H10A C10 H10B 108.0 . .
C10 C11 H11A 109.5 . .
C10 C11 H11B 109.5 . .
H11A C11 H11B 109.5 . .
C10 C11 H11C 109.5 . .
H11A C11 H11C 109.5 . .
H11B C11 H11C 109.5 . .
N3 C12 C13 114.01(19) . .
N3 C12 H12A 108.8 . .
C13 C12 H12A 108.7 . .
N3 C12 H12B 108.7 . .
C13 C12 H12B 108.8 . .
H12A C12 H12B 107.6 . .
C12 C13 H13A 109.5 . .
C12 C13 H13B 109.5 . .
H13A C13 H13B 109.5 . .
C12 C13 H13C 109.5 . .
H13A C13 H13C 109.5 . .
H13B C13 H13C 109.5 . .
N3 C14 C15 113.1(2) . .
N3 C14 H14A 109.0 . .
C15 C14 H14A 109.0 . .
N3 C14 H14B 109.0 . .
C15 C14 H14B 109.0 . .
H14A C14 H14B 107.8 . .
C14 C15 H15A 109.5 . .
C14 C15 H15B 109.5 . .
H15A C15 H15B 109.5 . .
C14 C15 H15C 109.5 . .
H15A C15 H15C 109.5 . .
H15B C15 H15C 109.5 . .
N4 C16 C17 112.8(3) . .
N4 C16 H16A 109.0 . .
C17 C16 H16A 109.0 . .
N4 C16 H16B 109.0 . .
C17 C16 H16B 109.0 . .
H16A C16 H16B 107.8 . .
C16 C17 H17A 109.5 . .
C16 C17 H17B 109.5 . .
H17A C17 H17B 109.5 . .
C16 C17 H17C 109.5 . .
H17A C17 H17C 109.5 . .
H17B C17 H17C 109.5 . .
N4 C18 C19 111.8(3) . .
N4 C18 H18A 109.3 . .
C19 C18 H18A 109.3 . .
N4 C18 H18B 109.3 . .
C19 C18 H18B 109.3 . .
H18A C18 H18B 107.9 . .
C18 C19 H19A 109.5 . .
C18 C19 H19B 109.5 . .
H19A C19 H19B 109.5 . .
C18 C19 H19C 109.5 . .
H19A C19 H19C 109.5 . .
H19B C19 H19C 109.5 . .

loop_
_geom_bond_atom_site_label_1
_geom_bond_atom_site_label_2
_geom_bond_distance
_geom_bond_site_symmetry_2
Ca1 O2 2.276(2) .
Ca1 O3 2.281(2) .
Ca1 O1 2.2978(14) 2_656
Ca1 O1 2.2978(14) .
Ca1 I1 3.2177(4) 2_656
Ca1 I1 3.2177(4) .
O1 C1 1.237(2) .
O2 C2 1.248(3) .
O3 C3 1.232(4) .
N1 C1 1.382(3) .
N1 C6' 1.466(8) .
N1 C6 1.473(4) .
N1 C4 1.478(3) .
N2 C1 1.360(3) .
N2 C10 1.456(3) .
N2 C8 1.475(3) .
N3 C2 1.366(2) .
N3 C14 1.468(3) .
N3 C12 1.479(3) .
N4 C3 1.373(3) .
N4 C18 1.461(4) .
N4 C16 1.467(4) .
C2 N3 1.366(2) 2_656
C3 N4 1.373(3) 2_656
C4 C5 1.490(4) .
C4 H4A 0.9900 .
C4 H4B 0.9900 .
C5 H5A 0.9800 .
C5 H5B 0.9800 .
C5 H5C 0.9800 .
C6 C7 1.521(5) .
C6 H6A 0.9900 .
C6 H6B 0.9900 .
C7 H7A 0.9800 .
C7 H7B 0.9800 .
C7 H7C 0.9800 .
C6' C7' 1.516(10) .
C6' H6C 0.9900 .
C6' H6D 0.9900 .
C7' H7D 0.9800 .
C7' H7E 0.9800 .
C7' H7F 0.9800 .
C8 C9 1.495(5) .
C8 H8A 0.9900 .
C8 H8B 0.9900 .
C9 H9A 0.9800 .
C9 H9B 0.9800 .
C9 H9C 0.9800 .
C10 C11 1.498(4) .
C10 H10A 0.9900 .
C10 H10B 0.9900 .
C11 H11A 0.9800 .
C11 H11B 0.9800 .
C11 H11C 0.9800 .
C12 C13 1.510(4) .
C12 H12A 0.9900 .
C12 H12B 0.9900 .
C13 H13A 0.9800 .
C13 H13B 0.9800 .
C13 H13C 0.9800 .
C14 C15 1.518(3) .
C14 H14A 0.9900 .
C14 H14B 0.9900 .
C15 H15A 0.9800 .
C15 H15B 0.9800 .
C15 H15C 0.9800 .
C16 C17 1.492(5) .
C16 H16A 0.9900 .
C16 H16B 0.9900 .
C17 H17A 0.9800 .
C17 H17B 0.9800 .
C17 H17C 0.9800 .
C18 C19 1.511(4) .
C18 H18A 0.9900 .
C18 H18B 0.9900 .
C19 H19A 0.9800 .
C19 H19B 0.9800 .
C19 H19C 0.9800 .

loop_
_geom_torsion_atom_site_label_1
_geom_torsion_atom_site_label_2
_geom_torsion_atom_site_label_3
_geom_torsion_atom_site_label_4
_geom_torsion
_geom_torsion_site_symmetry_1
_geom_torsion_site_symmetry_4
O3 Ca1 O1 C1 -30.2(8) . .
I1 Ca1 O1 C1 52.3(8) 2_656 .
I1 Ca1 O1 C1 -112.9(8) . .
Ca1 O1 C1 N2 88.9(8) . .
Ca1 O1 C1 N1 -91.9(8) . .
C10 N2 C1 O1 147.0(2) . .
C8 N2 C1 O1 -6.1(4) . .
C10 N2 C1 N1 -32.2(3) . .
C8 N2 C1 N1 174.7(2) . .
C6' N1 C1 O1 116.0(9) . .
C6 N1 C1 O1 137.1(4) . .
C4 N1 C1 O1 -13.6(3) . .
C6' N1 C1 N2 -64.9(9) . .
C6 N1 C1 N2 -43.8(4) . .
C4 N1 C1 N2 165.6(2) . .
C14 N3 C2 O2 151.23(15) . .
C12 N3 C2 O2 -5.07(19) . .
C14 N3 C2 N3 -28.77(15) . 2_656
C12 N3 C2 N3 174.93(19) . 2_656
C18 N4 C3 O3 -12.1(3) . .
C16 N4 C3 O3 135.10(19) . .
C18 N4 C3 N4 167.9(3) . 2_656
C16 N4 C3 N4 -44.90(19) . 2_656
C1 N1 C4 C5 -82.1(3) . .
C6' N1 C4 C5 145.5(7) . .
C6 N1 C4 C5 126.0(4) . .
C1 N1 C6 C7 135.0(4) . .
C6' N1 C6 C7 -146(3) . .
C4 N1 C6 C7 -74.3(4) . .
C1 N1 C6' C7' 149.4(12) . .
C6 N1 C6' C7' 39(2) . .
C4 N1 C6' C7' -77.5(14) . .
C1 N2 C8 C9 -123.1(3) . .
C10 N2 C8 C9 81.7(3) . .
C1 N2 C10 C11 -67.9(3) . .
C8 N2 C10 C11 86.3(3) . .
C2 N3 C12 C13 -78.9(2) . .
C14 N3 C12 C13 122.4(2) . .
C2 N3 C14 C15 124.2(2) . .
C12 N3 C14 C15 -78.9(2) . .
C3 N4 C16 C17 -81.2(4) . .
C18 N4 C16 C17 66.2(4) . .
C3 N4 C18 C19 -146.8(2) . .
C16 N4 C18 C19 65.3(4) . .
